data_4060362
loop_
_publ_author_name
'Lee, Hon Man'

_journal_name_full Organometallics
_journal_paper_doi 10.1021/om049070v
_journal_year 2005
_chemical_formula_moiety 'C62 H60 Ag3 Cl N4 P4, 2(N O3)'
_chemical_formula_sum 'C62 H60 Ag3 Cl N6 O6 P4'
_chemical_formula_weight 1468.10
_space_group_IT_number 14
_symmetry_cell_setting monoclinic
_symmetry_space_group_name_Hall '-P 2yn'
_symmetry_space_group_name_H-M 'P 1 21/n 1'
_cell_angle_alpha 90.00
_cell_angle_beta 106.215(17)
_cell_angle_gamma 90.00
_cell_formula_units_Z 4
_cell_length_a 18.543(8)
_cell_length_b 14.980(5)
_cell_length_c 23.226(8)
_cell_measurement_temperature 273(2)
_cell_volume 6195(4)
_diffrn_ambient_temperature 273(2)
_exptl_crystal_density_diffrn 1.574
_cod_original_sg_symbol_H-M 'P 21/n'
_cod_database_code 4060362

loop_
_symmetry_equiv_pos_as_xyz
'x, y, z'
'-x+1/2, y+1/2, -z+1/2'
'-x, -y, -z'
'x-1/2, -y-1/2, z-1/2'

loop_
_atom_site_label
_atom_site_type_symbol
_atom_site_fract_x
_atom_site_fract_y
_atom_site_fract_z
_atom_site_U_iso_or_equiv
_atom_site_adp_type
_atom_site_occupancy
_atom_site_symmetry_multiplicity
_atom_site_calc_flag
_atom_site_refinement_flags
_atom_site_disorder_assembly
_atom_site_disorder_group
Ag1 Ag 0.55553(6) 0.47711(6) 0.16157(5) 0.0727(3) Uani 1 1 d . . .
Ag2 Ag 0.45554(5) 0.58460(6) 0.21148(4) 0.0706(3) Uani 1 1 d . . .
Ag3 Ag 0.45040(6) 0.23666(8) 0.21978(5) 0.0929(4) Uani 1 1 d . . .
Cl1 Cl 0.4287(2) 0.4177(2) 0.23943(17) 0.0927(11) Uani 1 1 d . . .
P1 P 0.3701(2) 0.1881(2) 0.12380(17) 0.0797(11) Uani 1 1 d . . .
P2 P 0.3593(2) 0.6469(2) 0.12465(15) 0.0717(10) Uani 1 1 d . . .
P3 P 0.54774(19) 0.6757(2) 0.28518(15) 0.0674(9) Uani 1 1 d . . .
P4 P 0.55118(19) 0.2188(2) 0.31110(15) 0.0675(9) Uani 1 1 d . . .
N1 N 0.4439(6) 0.5478(7) 0.0432(6) 0.071(3) Uani 1 1 d . . .
N2 N 0.4344(7) 0.4060(7) 0.0502(5) 0.076(3) Uani 1 1 d . . .
N3 N 0.6751(6) 0.4283(7) 0.2813(5) 0.071(3) Uani 1 1 d . . .
N4 N 0.6828(7) 0.5670(7) 0.2619(6) 0.079(3) Uani 1 1 d . . .
N5 N 0.8515(11) 0.2859(11) 0.4009(9) 0.125(6) Uani 1 1 d . . .
O1 O 0.8645(11) 0.3149(10) 0.3584(7) 0.207(9) Uani 1 1 d . . .
O2 O 0.7971(9) 0.2842(11) 0.4208(7) 0.170(6) Uani 1 1 d . . .
O3 O 0.9066(5) 0.2678(7) 0.4354(4) 0.275(12) Uani 1 1 d . . .
N6 N 0.6551(5) 0.2738(7) 0.1165(4) 0.134(6) Uani 1 1 d R . .
O4 O 0.6577(5) 0.2211(7) 0.1584(4) 0.38(2) Uani 1 1 d R . .
O5 O 0.6145(5) 0.3394(7) 0.1094(4) 0.243(9) Uani 1 1 d R . .
O6 O 0.6925(5) 0.2558(7) 0.0811(4) 0.353(18) Uani 1 1 d R . .
C1 C 0.4682(7) 0.4789(10) 0.0802(6) 0.073(4) Uani 1 1 d . . .
C2 C 0.3897(9) 0.4312(12) -0.0047(6) 0.096(5) Uani 1 1 d . . .
H2A H 0.3611 0.3932 -0.0339 0.116 Uiso 1 1 calc R . .
C3 C 0.3939(9) 0.5213(11) -0.0093(7) 0.091(5) Uani 1 1 d . . .
H3A H 0.3685 0.5571 -0.0412 0.110 Uiso 1 1 calc R . .
C4 C 0.4415(7) 0.3152(8) 0.0737(6) 0.080(4) Uani 1 1 d . . .
H4A H 0.4743 0.3148 0.1144 0.096 Uiso 1 1 calc R . .
H4B H 0.4636 0.2772 0.0494 0.096 Uiso 1 1 calc R . .
C5 C 0.3661(7) 0.2800(8) 0.0732(6) 0.082(4) Uani 1 1 d . . .
H5A H 0.3402 0.2608 0.0328 0.098 Uiso 1 1 calc R . .
H5B H 0.3371 0.3278 0.0839 0.098 Uiso 1 1 calc R . .
C6 C 0.4012(10) 0.0931(11) 0.0908(8) 0.098(5) Uani 1 1 d . . .
C7 C 0.3559(11) 0.0505(14) 0.0420(11) 0.136(7) Uani 1 1 d . . .
H7A H 0.3076 0.0714 0.0241 0.163 Uiso 1 1 calc R . .
C8 C 0.3839(16) -0.0274(15) 0.0184(11) 0.161(10) Uani 1 1 d . . .
H8A H 0.3524 -0.0563 -0.0145 0.193 Uiso 1 1 calc R . .
C9 C 0.455(2) -0.0609(16) 0.0426(16) 0.173(14) Uani 1 1 d . . .
H9A H 0.4724 -0.1120 0.0279 0.207 Uiso 1 1 calc R . .
C10 C 0.499(2) -0.013(2) 0.0902(15) 0.211(15) Uani 1 1 d . . .
H10A H 0.5485 -0.0305 0.1077 0.253 Uiso 1 1 calc R . .
C11 C 0.4713(15) 0.0610(17) 0.1126(9) 0.161(8) Uani 1 1 d . . .
H11A H 0.5033 0.0906 0.1450 0.193 Uiso 1 1 calc R . .
C12 C 0.2725(6) 0.1677(8) 0.1163(8) 0.115(6) Uani 1 1 d G . .
C13 C 0.2164(10) 0.1892(8) 0.0646(7) 0.160(9) Uani 1 1 d G . .
H13A H 0.2288 0.2156 0.0323 0.192 Uiso 1 1 calc R . .
C14 C 0.1417(8) 0.1712(10) 0.0610(8) 0.221(15) Uani 1 1 d G . .
H14A H 0.1042 0.1856 0.0263 0.265 Uiso 1 1 calc R . .
C15 C 0.1232(7) 0.1318(10) 0.1091(11) 0.231(18) Uani 1 1 d G . .
H15A H 0.0732 0.1197 0.1067 0.277 Uiso 1 1 calc R . .
C16 C 0.1793(13) 0.1103(9) 0.1608(8) 0.229(16) Uani 1 1 d G . .
H16A H 0.1669 0.0839 0.1930 0.275 Uiso 1 1 calc R . .
C17 C 0.2540(10) 0.1283(9) 0.1644(6) 0.169(10) Uani 1 1 d G . .
H17A H 0.2916 0.1139 0.1990 0.203 Uiso 1 1 calc R . .
C19 C 0.4663(8) 0.6391(8) 0.0589(6) 0.085(4) Uani 1 1 d . . .
H19A H 0.4835 0.6657 0.0270 0.102 Uiso 1 1 calc R . .
H19B H 0.5079 0.6395 0.0951 0.102 Uiso 1 1 calc R . .
C20 C 0.4019(7) 0.6953(8) 0.0691(6) 0.078(4) Uani 1 1 d . . .
H20A H 0.3634 0.7019 0.0312 0.094 Uiso 1 1 calc R . .
H20B H 0.4207 0.7545 0.0824 0.094 Uiso 1 1 calc R . .
C21 C 0.2866(7) 0.5729(9) 0.0844(6) 0.072(4) Uani 1 1 d . . .
C22 C 0.2426(9) 0.5907(12) 0.0269(8) 0.109(5) Uani 1 1 d . . .
H22A H 0.2505 0.6421 0.0070 0.130 Uiso 1 1 calc R . .
C23 C 0.1872(11) 0.532(2) -0.0003(9) 0.140(8) Uani 1 1 d . . .
H23A H 0.1591 0.5436 -0.0395 0.168 Uiso 1 1 calc R . .
C24 C 0.1702(11) 0.4543(16) 0.0274(14) 0.147(9) Uani 1 1 d . . .
H24A H 0.1306 0.4169 0.0085 0.176 Uiso 1 1 calc R . .
C25 C 0.2155(11) 0.4369(13) 0.0842(10) 0.121(6) Uani 1 1 d . . .
H25A H 0.2074 0.3852 0.1037 0.145 Uiso 1 1 calc R . .
C26 C 0.2734(8) 0.4950(11) 0.1135(7) 0.092(4) Uani 1 1 d . . .
H26A H 0.3030 0.4820 0.1520 0.110 Uiso 1 1 calc R . .
C27 C 0.3037(7) 0.7384(10) 0.1425(6) 0.082(4) Uani 1 1 d . . .
C28 C 0.2709(12) 0.7237(13) 0.1871(10) 0.183(11) Uani 1 1 d . . .
H28A H 0.2775 0.6683 0.2060 0.219 Uiso 1 1 calc R . .
C29 C 0.2283(13) 0.7866(14) 0.2057(10) 0.181(11) Uani 1 1 d . . .
H29A H 0.2055 0.7737 0.2357 0.218 Uiso 1 1 calc R . .
C30 C 0.2207(10) 0.8662(15) 0.1797(10) 0.131(7) Uani 1 1 d . . .
H30A H 0.1904 0.9089 0.1904 0.157 Uiso 1 1 calc R . .
C31 C 0.2564(11) 0.8863(11) 0.1377(8) 0.118(6) Uani 1 1 d . . .
H31A H 0.2532 0.9439 0.1223 0.141 Uiso 1 1 calc R . .
C32 C 0.2983(8) 0.8216(10) 0.1172(7) 0.098(5) Uani 1 1 d . . .
H32A H 0.3215 0.8348 0.0875 0.118 Uiso 1 1 calc R . .
C33 C 0.6431(7) 0.4905(8) 0.2407(6) 0.067(4) Uani 1 1 d . . .
C34 C 0.7359(9) 0.5524(10) 0.3127(8) 0.090(4) Uani 1 1 d . . .
H34A H 0.7696 0.5941 0.3347 0.108 Uiso 1 1 calc R . .
C35 C 0.7315(8) 0.4643(11) 0.3263(8) 0.097(5) Uani 1 1 d . . .
H35A H 0.7611 0.4345 0.3597 0.116 Uiso 1 1 calc R . .
C36 C 0.6663(8) 0.6549(8) 0.2313(7) 0.098(5) Uani 1 1 d . . .
H36A H 0.6331 0.6461 0.1912 0.117 Uiso 1 1 calc R . .
H36B H 0.7126 0.6808 0.2274 0.117 Uiso 1 1 calc R . .
C37 C 0.6295(7) 0.7200(7) 0.2653(7) 0.085(4) Uani 1 1 d . . .
H37A H 0.6143 0.7730 0.2409 0.102 Uiso 1 1 calc R . .
H37B H 0.6667 0.7381 0.3018 0.102 Uiso 1 1 calc R . .
C38 C 0.5850(8) 0.6278(9) 0.3592(6) 0.072(4) Uani 1 1 d . . .
C39 C 0.6440(10) 0.6670(12) 0.4021(9) 0.113(5) Uani 1 1 d . . .
H39A H 0.6657 0.7193 0.3931 0.136 Uiso 1 1 calc R . .
C40 C 0.6706(10) 0.6290(16) 0.4580(10) 0.133(7) Uani 1 1 d . . .
H40A H 0.7092 0.6554 0.4876 0.159 Uiso 1 1 calc R . .
C41 C 0.6382(16) 0.5507(15) 0.4685(9) 0.140(8) Uani 1 1 d . . .
H41A H 0.6572 0.5245 0.5060 0.168 Uiso 1 1 calc R . .
C42 C 0.5823(12) 0.5095(12) 0.4301(9) 0.121(6) Uani 1 1 d . . .
H42A H 0.5616 0.4572 0.4401 0.146 Uiso 1 1 calc R . .
C43 C 0.5555(8) 0.5487(10) 0.3728(6) 0.086(4) Uani 1 1 d . . .
H43A H 0.5174 0.5206 0.3438 0.104 Uiso 1 1 calc R . .
C44 C 0.5007(8) 0.7778(8) 0.3005(7) 0.076(4) Uani 1 1 d . . .
C45 C 0.4693(11) 0.8314(12) 0.2520(9) 0.139(7) Uani 1 1 d . . .
H45A H 0.4744 0.8152 0.2147 0.167 Uiso 1 1 calc R . .
C46 C 0.4294(10) 0.9107(10) 0.2567(12) 0.147(8) Uani 1 1 d . . .
H46 H 0.4072 0.9462 0.2236 0.176 Uiso 1 1 calc R . .
C47 C 0.4257(12) 0.9319(14) 0.3145(11) 0.135(7) Uani 1 1 d . . .
H47A H 0.4000 0.9828 0.3204 0.162 Uiso 1 1 calc R . .
C48 C 0.4566(16) 0.8829(15) 0.3589(10) 0.178(11) Uani 1 1 d . . .
H48A H 0.4534 0.8986 0.3969 0.213 Uiso 1 1 calc R . .
C49 C 0.4956(10) 0.8055(10) 0.3520(8) 0.125(6) Uani 1 1 d . . .
H49A H 0.5189 0.7723 0.3859 0.150 Uiso 1 1 calc R . .
C50 C 0.6500(7) 0.3343(7) 0.2792(6) 0.079(4) Uani 1 1 d . . .
H50A H 0.6930 0.2949 0.2848 0.095 Uiso 1 1 calc R . .
H50B H 0.6155 0.3217 0.2402 0.095 Uiso 1 1 calc R . .
C51 C 0.6113(7) 0.3168(7) 0.3281(5) 0.073(3) Uani 1 1 d . . .
H51A H 0.5814 0.3684 0.3319 0.087 Uiso 1 1 calc R . .
H51B H 0.6490 0.3080 0.3661 0.087 Uiso 1 1 calc R . .
C52 C 0.6120(8) 0.1221(8) 0.3162(6) 0.067(3) Uani 1 1 d . . .
C53 C 0.6788(9) 0.1151(10) 0.3543(7) 0.100(5) Uani 1 1 d . . .
H53A H 0.6968 0.1629 0.3798 0.120 Uiso 1 1 calc R . .
C54 C 0.7237(10) 0.0413(12) 0.3585(8) 0.110(6) Uani 1 1 d . . .
H54A H 0.7692 0.0382 0.3882 0.132 Uiso 1 1 calc R . .
C55 C 0.7023(11) -0.0252(12) 0.3205(10) 0.114(6) Uani 1 1 d . . .
H55A H 0.7318 -0.0761 0.3236 0.137 Uiso 1 1 calc R . .
C56 C 0.6364(14) -0.0183(11) 0.2767(10) 0.139(7) Uani 1 1 d . . .
H56A H 0.6219 -0.0634 0.2483 0.167 Uiso 1 1 calc R . .
C57 C 0.5904(10) 0.0561(11) 0.2740(8) 0.133(7) Uani 1 1 d . . .
H57A H 0.5454 0.0609 0.2439 0.160 Uiso 1 1 calc R . .
C58 C 0.5146(7) 0.2103(9) 0.3753(6) 0.078(4) Uani 1 1 d . . .
C59 C 0.5097(10) 0.1370(12) 0.4038(8) 0.127(6) Uani 1 1 d . . .
H59A H 0.5323 0.0856 0.3945 0.152 Uiso 1 1 calc R . .
C60 C 0.4703(12) 0.1326(18) 0.4495(9) 0.151(8) Uani 1 1 d . . .
H60A H 0.4661 0.0781 0.4674 0.182 Uiso 1 1 calc R . .
C61 C 0.4415(13) 0.2019(18) 0.4656(11) 0.149(9) Uani 1 1 d . . .
H61A H 0.4206 0.1988 0.4976 0.179 Uiso 1 1 calc R . .
C62 C 0.4411(12) 0.2759(16) 0.4381(11) 0.157(8) Uani 1 1 d . . .
H62A H 0.4172 0.3259 0.4479 0.188 Uiso 1 1 calc R . .
C63 C 0.4782(12) 0.2796(13) 0.3921(9) 0.151(8) Uani 1 1 d . . .
H63A H 0.4773 0.3336 0.3722 0.181 Uiso 1 1 calc R . .

loop_
_atom_site_aniso_label
_atom_site_aniso_U_11
_atom_site_aniso_U_22
_atom_site_aniso_U_33
_atom_site_aniso_U_23
_atom_site_aniso_U_13
_atom_site_aniso_U_12
Ag1 0.0799(7) 0.0634(6) 0.0872(7) 0.0032(5) 0.0436(6) 0.0022(5)
Ag2 0.0725(7) 0.0728(6) 0.0712(7) 0.0019(5) 0.0280(5) 0.0034(5)
Ag3 0.0865(9) 0.1101(9) 0.0787(8) 0.0179(6) 0.0176(6) -0.0172(7)
Cl1 0.100(3) 0.073(2) 0.107(3) 0.023(2) 0.031(2) -0.005(2)
P1 0.077(3) 0.074(2) 0.090(3) 0.002(2) 0.025(2) -0.010(2)
P2 0.074(2) 0.071(2) 0.076(2) 0.0100(18) 0.030(2) 0.0143(19)
P3 0.076(2) 0.0539(18) 0.077(2) -0.0003(17) 0.0294(19) 0.0021(18)
P4 0.074(2) 0.0558(19) 0.072(2) 0.0058(17) 0.0194(19) -0.0015(18)
N1 0.077(8) 0.071(8) 0.072(8) 0.011(7) 0.034(7) 0.010(6)
N2 0.097(9) 0.065(7) 0.080(9) 0.000(7) 0.045(7) 0.011(7)
N3 0.065(8) 0.064(7) 0.085(8) -0.009(7) 0.026(6) -0.002(6)
N4 0.087(9) 0.053(7) 0.109(10) -0.009(7) 0.046(8) -0.010(7)
N5 0.120(16) 0.120(12) 0.130(16) 0.042(11) 0.029(12) 0.054(12)
O1 0.37(3) 0.154(13) 0.104(11) -0.009(9) 0.072(14) -0.044(14)
O2 0.135(13) 0.186(13) 0.160(14) 0.039(11) -0.006(11) -0.007(12)
O3 0.20(2) 0.37(3) 0.26(2) 0.15(2) 0.066(17) 0.101(19)
N6 0.169(15) 0.099(10) 0.148(15) 0.032(10) 0.069(12) 0.064(10)
O4 0.79(6) 0.220(19) 0.123(14) 0.038(12) 0.10(2) 0.23(3)
O5 0.26(2) 0.209(18) 0.27(2) 0.035(16) 0.097(18) 0.059(16)
O6 0.35(3) 0.53(4) 0.164(17) 0.04(2) 0.049(18) 0.29(3)
C1 0.079(10) 0.081(9) 0.073(9) 0.018(9) 0.042(8) 0.018(9)
C2 0.125(14) 0.118(14) 0.048(9) 0.006(9) 0.026(9) 0.026(11)
C3 0.109(13) 0.086(11) 0.099(13) 0.027(10) 0.062(11) 0.031(10)
C4 0.086(11) 0.075(9) 0.084(10) 0.030(7) 0.034(8) 0.005(8)
C5 0.082(10) 0.078(9) 0.078(9) 0.002(7) 0.011(8) -0.001(8)
C6 0.073(11) 0.111(13) 0.111(13) 0.032(11) 0.027(10) -0.025(11)
C7 0.097(15) 0.128(16) 0.20(2) -0.008(15) 0.061(16) -0.021(13)
C8 0.19(2) 0.103(15) 0.23(3) -0.075(17) 0.13(2) -0.067(16)
C9 0.23(3) 0.099(17) 0.26(4) 0.029(19) 0.19(3) 0.023(19)
C10 0.25(4) 0.20(3) 0.21(3) 0.03(2) 0.11(3) 0.12(3)
C11 0.15(2) 0.21(2) 0.133(18) -0.014(16) 0.046(16) 0.038(18)
C12 0.119(15) 0.078(10) 0.174(18) -0.033(11) 0.084(15) -0.022(11)
C13 0.065(13) 0.164(19) 0.25(3) -0.051(18) 0.040(15) 0.001(13)
C14 0.068(15) 0.21(3) 0.38(4) -0.14(3) 0.06(2) -0.029(15)
C15 0.16(3) 0.18(2) 0.42(5) -0.11(3) 0.20(3) -0.086(19)
C16 0.20(3) 0.24(3) 0.31(4) -0.12(3) 0.16(3) -0.02(3)
C17 0.20(2) 0.108(14) 0.26(3) -0.063(16) 0.16(2) -0.042(15)
C19 0.111(12) 0.056(8) 0.110(11) 0.006(7) 0.067(10) -0.003(8)
C20 0.091(10) 0.070(8) 0.085(9) 0.013(7) 0.045(8) 0.016(8)
C21 0.064(9) 0.089(10) 0.065(9) 0.004(8) 0.021(8) 0.020(8)
C22 0.065(11) 0.144(15) 0.117(15) -0.023(13) 0.025(10) 0.002(11)
C23 0.083(15) 0.24(3) 0.095(14) -0.027(17) 0.024(12) 0.023(17)
C24 0.070(14) 0.15(2) 0.21(3) -0.047(19) 0.034(17) -0.013(14)
C25 0.085(14) 0.138(16) 0.144(18) 0.003(14) 0.038(13) -0.001(13)
C26 0.053(9) 0.132(14) 0.086(11) -0.017(10) 0.013(8) -0.014(9)
C27 0.080(10) 0.098(11) 0.073(9) -0.008(8) 0.031(8) 0.018(8)
C28 0.26(3) 0.127(15) 0.24(2) 0.051(15) 0.21(2) 0.076(16)
C29 0.26(3) 0.113(15) 0.25(3) 0.051(17) 0.21(2) 0.055(17)
C30 0.122(15) 0.137(17) 0.148(18) -0.028(14) 0.061(14) 0.034(13)
C31 0.144(17) 0.095(12) 0.107(14) 0.010(10) 0.025(12) 0.046(11)
C32 0.109(13) 0.080(10) 0.106(12) 0.002(9) 0.030(10) 0.034(9)
C33 0.065(9) 0.054(8) 0.101(10) 0.001(8) 0.054(8) -0.002(7)
C34 0.080(12) 0.064(10) 0.123(14) -0.003(9) 0.021(10) -0.012(8)
C35 0.055(10) 0.091(12) 0.142(15) 0.015(11) 0.023(10) 0.012(9)
C36 0.124(13) 0.056(8) 0.148(14) 0.004(8) 0.095(11) -0.018(8)
C37 0.098(11) 0.046(7) 0.129(12) -0.003(8) 0.062(10) -0.008(7)
C38 0.076(10) 0.064(9) 0.080(10) -0.015(8) 0.029(9) 0.006(8)
C39 0.095(13) 0.134(15) 0.100(13) 0.010(13) 0.010(11) 0.013(12)
C40 0.097(14) 0.140(18) 0.14(2) -0.008(15) -0.006(13) 0.029(14)
C41 0.20(3) 0.099(15) 0.098(16) 0.012(13) 0.008(16) 0.063(16)
C42 0.159(19) 0.098(13) 0.104(15) -0.012(12) 0.033(13) 0.016(13)
C43 0.103(12) 0.079(10) 0.067(10) 0.001(8) 0.008(9) 0.023(9)
C44 0.093(11) 0.056(8) 0.078(10) 0.003(8) 0.023(8) 0.019(8)
C45 0.170(19) 0.100(13) 0.125(16) -0.044(12) 0.003(13) 0.015(13)
C46 0.127(16) 0.055(10) 0.23(3) -0.003(13) 0.008(17) 0.034(10)
C47 0.152(19) 0.104(16) 0.15(2) -0.015(15) 0.049(17) 0.039(13)
C48 0.31(3) 0.130(18) 0.121(18) -0.008(14) 0.11(2) 0.06(2)
C49 0.193(19) 0.082(11) 0.107(14) -0.010(10) 0.053(13) 0.042(12)
C50 0.080(10) 0.032(6) 0.137(12) -0.005(7) 0.050(9) -0.012(6)
C51 0.077(9) 0.067(8) 0.078(9) 0.001(7) 0.028(8) 0.000(7)
C52 0.056(9) 0.074(9) 0.074(9) 0.006(8) 0.022(7) -0.022(7)
C53 0.089(12) 0.084(11) 0.129(14) -0.032(9) 0.034(11) -0.018(10)
C54 0.098(13) 0.079(11) 0.142(15) -0.011(11) 0.016(11) 0.025(11)
C55 0.089(14) 0.086(13) 0.18(2) 0.044(14) 0.052(14) 0.016(11)
C56 0.17(2) 0.061(11) 0.174(19) -0.027(11) 0.035(17) 0.012(13)
C57 0.119(14) 0.086(11) 0.153(16) -0.066(11) -0.030(12) 0.008(11)
C58 0.076(10) 0.061(8) 0.112(11) 0.021(8) 0.052(9) 0.015(7)
C59 0.153(17) 0.098(13) 0.154(17) 0.015(12) 0.081(15) 0.025(12)
C60 0.134(18) 0.19(2) 0.149(19) 0.056(17) 0.075(16) -0.008(17)
C61 0.15(2) 0.16(2) 0.16(2) 0.037(17) 0.081(16) 0.058(18)
C62 0.156(19) 0.152(19) 0.20(2) 0.022(17) 0.106(18) 0.041(16)
C63 0.22(2) 0.125(16) 0.149(17) 0.012(13) 0.117(18) -0.011(16)

loop_
_geom_bond_atom_site_label_1
_geom_bond_atom_site_label_2
_geom_bond_distance
_geom_bond_site_symmetry_2
_geom_bond_publ_flag
Ag1 C33 2.095(14) . ?
Ag1 C1 2.117(14) . ?
Ag1 Ag2 2.9281(14) . ?
Ag2 P3 2.466(4) . ?
Ag2 P2 2.472(4) . ?
Ag2 Cl1 2.664(3) . ?
Ag3 P4 2.418(4) . ?
Ag3 P1 2.421(4) . ?
Ag3 Cl1 2.798(4) . ?
P1 C6 1.786(18) . ?
P1 C12 1.795(11) . ?
P1 C5 1.798(12) . ?
P2 C21 1.792(15) . ?
P2 C27 1.831(13) . ?
P2 C20 1.840(11) . ?
P3 C38 1.811(14) . ?
P3 C37 1.828(12) . ?
P3 C44 1.845(13) . ?
P4 C58 1.806(13) . ?
P4 C51 1.818(12) . ?
P4 C52 1.820(13) . ?
N1 C1 1.339(14) . ?
N1 C3 1.369(17) . ?
N1 C19 1.446(15) . ?
N2 C1 1.352(15) . ?
N2 C2 1.366(16) . ?
N2 C4 1.459(14) . ?
N3 C33 1.340(14) . ?
N3 C35 1.365(17) . ?
N3 C50 1.480(13) . ?
N4 C34 1.326(16) . ?
N4 C33 1.377(14) . ?
N4 C36 1.488(15) . ?
N5 O3 1.141(17) . ?
N5 O1 1.162(19) . ?
N5 O2 1.222(19) . ?
N6 O5 1.2209 . ?
N6 O4 1.2428 . ?
N6 O6 1.2440 . ?
C2 C3 1.357(18) . ?
C4 C5 1.490(16) . ?
C6 C11 1.35(2) . ?
C6 C7 1.37(2) . ?
C7 C8 1.45(3) . ?
C8 C9 1.38(3) . ?
C9 C10 1.38(4) . ?
C10 C11 1.38(3) . ?
C12 C13 1.3900 . ?
C12 C17 1.3900 . ?
C13 C14 1.3900 . ?
C14 C15 1.3900 . ?
C15 C16 1.3900 . ?
C16 C17 1.3900 . ?
C19 C20 1.533(15) . ?
C21 C22 1.384(19) . ?
C21 C26 1.404(18) . ?
C22 C23 1.37(2) . ?
C23 C24 1.40(3) . ?
C24 C25 1.38(3) . ?
C25 C26 1.40(2) . ?
C27 C28 1.357(18) . ?
C27 C32 1.371(17) . ?
C28 C29 1.38(2) . ?
C29 C30 1.33(2) . ?
C30 C31 1.36(2) . ?
C31 C32 1.405(19) . ?
C34 C35 1.365(18) . ?
C36 C37 1.530(15) . ?
C38 C43 1.379(17) . ?
C38 C39 1.389(19) . ?
C39 C40 1.38(2) . ?
C40 C41 1.37(3) . ?
C41 C42 1.32(2) . ?
C42 C43 1.41(2) . ?
C44 C49 1.294(17) . ?
C44 C45 1.37(2) . ?
C45 C46 1.42(2) . ?
C46 C47 1.40(3) . ?
C47 C48 1.27(2) . ?
C48 C49 1.40(2) . ?
C50 C51 1.526(15) . ?
C52 C53 1.309(18) . ?
C52 C57 1.371(17) . ?
C53 C54 1.371(18) . ?
C54 C55 1.32(2) . ?
C55 C56 1.36(2) . ?
C56 C57 1.39(2) . ?
C58 C59 1.297(18) . ?
C58 C63 1.35(2) . ?
C59 C60 1.45(2) . ?
C60 C61 1.27(2) . ?
C61 C62 1.28(2) . ?
C62 C63 1.42(2) . ?
